data_4338990
loop_
_publ_author_name
'Yoo, Houng Sik'
'Kim, Jae Il'
'Yang, Namgeun'
'Koh, Eui Kwan'
'Park, Je-Geun'
'Hong, Chang Seop'

_publ_section_title
;
 Uncommon ferromagnetic interactions in a homometallic Co(II) chain
 bridged by a single end-to-end azide.
;
_journal_issue 22
_journal_name_full 'Inorganic chemistry'
_journal_page_first 9054
_journal_page_last 9056
_journal_paper_doi 10.1021/ic7014995
_journal_volume 46
_journal_year 2007
_chemical_formula_sum 'C22 H32 Co N10 O2'
_chemical_formula_weight 527.51
_chemical_name_systematic
;
 ?
;
_space_group_IT_number 14
_symmetry_cell_setting monoclinic
_symmetry_space_group_name_Hall '-P 2yn'
_symmetry_space_group_name_H-M 'P 1 21/n 1'
_atom_sites_solution_hydrogens geom
_atom_sites_solution_primary direct
_atom_sites_solution_secondary difmap
_audit_creation_method SHELXL-97
_cell_angle_alpha 90.00
_cell_angle_beta 95.294(3)
_cell_angle_gamma 90.00
_cell_formula_units_Z 4
_cell_length_a 10.1320(6)
_cell_length_b 11.0295(7)
_cell_length_c 23.3101(13)
_cell_measurement_reflns_used 9854
_cell_measurement_temperature 293(2)
_cell_measurement_theta_max 28.0625
_cell_measurement_theta_min 2.274
_cell_volume 2593.8(3)
_computing_cell_refinement 'Bruker SMART APEXII'
_computing_data_collection 'Bruker SMART APEXII'
_computing_data_reduction 'Bruker SAINT'
_computing_molecular_graphics WingX
_computing_publication_material WingX
_computing_structure_refinement 'SHELXL-97 (Sheldrick, 1997)'
_computing_structure_solution 'SHELXS-97 (Sheldrick, 1997)'
_diffrn_ambient_temperature 293(2)
_diffrn_measured_fraction_theta_full 0.993
_diffrn_measured_fraction_theta_max 0.993
_diffrn_measurement_device_type 'CCD area detector'
_diffrn_measurement_method 'omega scan'
_diffrn_radiation_monochromator graphite
_diffrn_radiation_source 'fine-focus sealed tube'
_diffrn_radiation_type MoK\a
_diffrn_radiation_wavelength 0.71073
_diffrn_reflns_av_R_equivalents 0.0261
_diffrn_reflns_av_sigmaI/netI 0.0268
_diffrn_reflns_limit_h_max 11
_diffrn_reflns_limit_h_min -13
_diffrn_reflns_limit_k_max 14
_diffrn_reflns_limit_k_min -12
_diffrn_reflns_limit_l_max 30
_diffrn_reflns_limit_l_min -30
_diffrn_reflns_number 24253
_diffrn_reflns_theta_full 28.28
_diffrn_reflns_theta_max 28.28
_diffrn_reflns_theta_min 1.75
_exptl_absorpt_coefficient_mu 0.701
_exptl_absorpt_correction_T_max 0.8726
_exptl_absorpt_correction_T_min 0.8280
_exptl_absorpt_correction_type multi-scan
_exptl_absorpt_process_details SADABS
_exptl_crystal_colour Pink-brown
_exptl_crystal_density_diffrn 1.351
_exptl_crystal_density_method 'not measured'
_exptl_crystal_description Rod
_exptl_crystal_F_000 1108
_exptl_crystal_size_max 0.28
_exptl_crystal_size_mid 0.21
_exptl_crystal_size_min 0.20
_refine_diff_density_max 0.241
_refine_diff_density_min -0.399
_refine_diff_density_rms 0.063
_refine_ls_extinction_method none
_refine_ls_goodness_of_fit_ref 1.041
_refine_ls_hydrogen_treatment constr
_refine_ls_matrix_type full
_refine_ls_number_parameters 319
_refine_ls_number_reflns 6381
_refine_ls_number_restraints 0
_refine_ls_restrained_S_all 1.041
_refine_ls_R_factor_all 0.0510
_refine_ls_R_factor_gt 0.0347
_refine_ls_shift/su_max 0.003
_refine_ls_shift/su_mean 0.000
_refine_ls_structure_factor_coef Fsqd
_refine_ls_weighting_details 'calc w=1/[\s^2^(Fo^2^)+(0.0401P)^2^+0.7226P] where P=(Fo^2^+2Fc^2^)/3'
_refine_ls_weighting_scheme calc
_refine_ls_wR_factor_gt 0.0815
_refine_ls_wR_factor_ref 0.0910
_reflns_number_gt 4971
_reflns_number_total 6381
_reflns_threshold_expression >2sigma(I)
_cod_data_source_file ic7014995-file003.cif
_cod_data_source_block p2
_cod_depositor_comments
;
The following automatic conversions were performed:

'_symmetry_cell_setting' value 'Monoclinic' changed to 'monoclinic'
according to
/usr/data/users/saulius/automatic-downloads/retrospective/ACS/lib/dictionaries/cif_core.dic
dictionary named 'cif_core.dic' version 2.4.2 from
2011-04-26.

'_exptl_absorpt_correction_type' value 'MULTI-SCAN'
changed to 'multi-scan' according to
/usr/data/users/saulius/automatic-downloads/retrospective/ACS/lib/dictionaries/cif_core.dic
dictionary named 'cif_core.dic' version 2.4.2 from 2011-04-26.

Automatic conversion script
Id: cif_fix_values 2281 2013-09-26 08:29:07Z andrius 
;
_cod_original_sg_symbol_H-M P2(1)/n
_cod_database_code 4338990

loop_
_symmetry_equiv_pos_as_xyz
'x, y, z'
'-x+1/2, y+1/2, -z+1/2'
'-x, -y, -z'
'x-1/2, -y-1/2, z-1/2'

loop_
_atom_site_label
_atom_site_type_symbol
_atom_site_fract_x
_atom_site_fract_y
_atom_site_fract_z
_atom_site_U_iso_or_equiv
_atom_site_adp_type
_atom_site_occupancy
_atom_site_symmetry_multiplicity
_atom_site_calc_flag
_atom_site_refinement_flags
Co1 Co 0.71922(2) 0.053434(19) 0.764032(8) 0.03430(8) Uani 1 1 d .
N1 N 0.62190(15) 0.21117(14) 0.72366(7) 0.0511(4) Uani 1 1 d .
N2 N 0.65682(13) 0.30303(12) 0.70554(5) 0.0352(3) Uani 1 1 d .
N3 N 0.68808(18) 0.39492(14) 0.68618(6) 0.0517(4) Uani 1 1 d .
N4 N 0.60223(17) -0.06382(13) 0.71568(7) 0.0500(4) Uani 1 1 d .
N5 N 0.53448(16) -0.04627(14) 0.67242(6) 0.0480(4) Uani 1 1 d .
N6 N 0.4695(2) -0.0360(2) 0.62984(9) 0.0886(7) Uani 1 1 d .
C19 C 1.3373(2) 0.0598(2) 0.48963(9) 0.0639(6) Uani 1 1 d .
H19A H 1.3894 0.0689 0.5259 0.096 Uiso 1 1 calc R
H19B H 1.3895 0.0820 0.4589 0.096 Uiso 1 1 calc R
H19C H 1.3095 -0.0231 0.4849 0.096 Uiso 1 1 calc R
O1 O 1.22439(13) 0.13581(14) 0.48840(6) 0.0582(4) Uani 1 1 d .
C1 C 1.05874(19) 0.01248(19) 0.60935(7) 0.0502(5) Uani 1 1 d .
H1 H 1.0699 -0.0479 0.6372 0.060 Uiso 1 1 calc R
C2 C 1.15258(19) 0.02533(18) 0.57049(7) 0.0473(4) Uani 1 1 d .
H2 H 1.2260 -0.0256 0.5724 0.057 Uiso 1 1 calc R
C3 C 1.13679(17) 0.11434(17) 0.52868(7) 0.0411(4) Uani 1 1 d .
C4 C 1.02668(19) 0.18866(18) 0.52627(8) 0.0486(4) Uani 1 1 d .
H4 H 1.0141 0.2476 0.4977 0.058 Uiso 1 1 calc R
C5 C 0.93566(18) 0.17546(18) 0.56611(7) 0.0468(4) Uani 1 1 d .
H5 H 0.8634 0.2277 0.5648 0.056 Uiso 1 1 calc R
C6 C 0.94891(17) 0.08647(17) 0.60814(7) 0.0416(4) Uani 1 1 d .
C7 C 0.84282(19) 0.0698(2) 0.64884(7) 0.0501(5) Uani 1 1 d .
H7A H 0.7848 0.1399 0.6452 0.060 Uiso 1 1 calc R
H7B H 0.7902 -0.0003 0.6362 0.060 Uiso 1 1 calc R
N7 N 0.88707(14) 0.05357(13) 0.71074(6) 0.0401(3) Uani 1 1 d .
H7 H 0.9276 -0.0199 0.7149 0.048 Uiso 1 1 calc R
C8 C 0.98229(18) 0.14634(18) 0.73444(8) 0.0480(4) Uani 1 1 d .
H8A H 0.9565 0.2254 0.7190 0.058 Uiso 1 1 calc R
H8B H 1.0701 0.1278 0.7235 0.058 Uiso 1 1 calc R
C9 C 0.98415(17) 0.14810(18) 0.79972(7) 0.0462(4) Uani 1 1 d .
H9A H 1.0141 0.0706 0.8157 0.055 Uiso 1 1 calc R
H9B H 1.0436 0.2108 0.8159 0.055 Uiso 1 1 calc R
N8 N 0.84853(13) 0.17261(13) 0.81321(5) 0.0372(3) Uani 1 1 d .
H8 H 0.8279 0.2495 0.8014 0.045 Uiso 1 1 calc R
C10 C 0.82061(19) 0.16262(18) 0.87386(7) 0.0482(4) Uani 1 1 d .
H10A H 0.8632 0.2282 0.8962 0.058 Uiso 1 1 calc R
H10B H 0.8540 0.0863 0.8900 0.058 Uiso 1 1 calc R
C11 C 0.67200(19) 0.16932(18) 0.87545(8) 0.0501(5) Uani 1 1 d .
H11A H 0.6496 0.1599 0.9148 0.060 Uiso 1 1 calc R
H11B H 0.6400 0.2478 0.8614 0.060 Uiso 1 1 calc R
N9 N 0.60868(15) 0.07240(13) 0.83905(6) 0.0409(3) Uani 1 1 d .
H9 H 0.6215 0.0024 0.8595 0.049 Uiso 1 1 calc R
C12 C 0.46384(19) 0.0866(2) 0.82705(8) 0.0516(5) Uani 1 1 d .
H12A H 0.4310 0.0207 0.8021 0.062 Uiso 1 1 calc R
H12B H 0.4468 0.1616 0.8059 0.062 Uiso 1 1 calc R
C13 C 0.38511(19) 0.08851(18) 0.87912(8) 0.0472(4) Uani 1 1 d .
C14 C 0.30046(18) 0.18116(18) 0.88927(8) 0.0486(4) Uani 1 1 d .
H14 H 0.2936 0.2466 0.8640 0.058 Uiso 1 1 calc R
C15 C 0.22443(19) 0.18101(19) 0.93587(8) 0.0513(5) Uani 1 1 d .
H15 H 0.1674 0.2452 0.9413 0.062 Uiso 1 1 calc R
C16 C 0.2340(2) 0.0860(2) 0.97364(8) 0.0553(5) Uani 1 1 d .
C17 C 0.3171(3) -0.0089(3) 0.96393(11) 0.0858(9) Uani 1 1 d .
H17 H 0.3230 -0.0747 0.9890 0.103 Uiso 1 1 calc R
C18 C 0.3913(3) -0.0072(2) 0.91759(11) 0.0776(8) Uani 1 1 d .
H18 H 0.4471 -0.0722 0.9119 0.093 Uiso 1 1 calc R
O2 O 0.16821(18) 0.07583(17) 1.02228(7) 0.0803(5) Uani 1 1 d .
C20 C 0.0698(2) 0.1620(3) 1.03151(10) 0.0802(7) Uani 1 1 d .
H20A H 0.1082 0.2416 1.0331 0.120 Uiso 1 1 calc R
H20B H 0.0334 0.1448 1.0672 0.120 Uiso 1 1 calc R
H20C H 0.0007 0.1583 1.0005 0.120 Uiso 1 1 calc R
C21 C 0.8183(2) 0.1717(2) 0.21133(11) 0.0713(6) Uani 1 1 d .
C22 C 0.8115(3) 0.2486(4) 0.16162(13) 0.1138(12) Uani 1 1 d .
H22A H 0.8422 0.3283 0.1728 0.171 Uiso 1 1 calc R
H22B H 0.7214 0.2533 0.1449 0.171 Uiso 1 1 calc R
H22C H 0.8662 0.2159 0.1339 0.171 Uiso 1 1 calc R
N10 N 0.8247(3) 0.1129(3) 0.25028(12) 0.1096(9) Uani 1 1 d .

loop_
_atom_site_aniso_label
_atom_site_aniso_U_11
_atom_site_aniso_U_22
_atom_site_aniso_U_33
_atom_site_aniso_U_23
_atom_site_aniso_U_13
_atom_site_aniso_U_12
Co1 0.04340(14) 0.02820(12) 0.03191(11) -0.00147(8) 0.00675(8) -0.00197(9)
N1 0.0458(9) 0.0392(9) 0.0684(10) 0.0157(8) 0.0053(7) -0.0001(7)
N2 0.0394(7) 0.0333(8) 0.0325(6) -0.0014(5) 0.0017(5) 0.0045(6)
N3 0.0780(12) 0.0338(8) 0.0427(8) 0.0036(6) 0.0020(7) -0.0099(8)
N4 0.0640(10) 0.0360(8) 0.0476(8) -0.0009(6) -0.0073(7) -0.0066(7)
N5 0.0479(9) 0.0503(10) 0.0459(8) -0.0036(7) 0.0048(7) 0.0051(7)
N6 0.0757(14) 0.125(2) 0.0605(12) 0.0042(12) -0.0155(10) 0.0192(13)
C19 0.0528(12) 0.0857(17) 0.0563(12) 0.0111(11) 0.0220(9) 0.0073(11)
O1 0.0518(8) 0.0712(10) 0.0542(7) 0.0208(7) 0.0188(6) 0.0057(7)
C1 0.0596(12) 0.0517(11) 0.0409(9) 0.0132(8) 0.0141(8) 0.0125(9)
C2 0.0481(11) 0.0508(11) 0.0443(9) 0.0061(8) 0.0115(8) 0.0129(8)
C3 0.0429(10) 0.0462(10) 0.0348(8) 0.0018(7) 0.0064(7) -0.0033(8)
C4 0.0504(11) 0.0486(11) 0.0471(9) 0.0139(8) 0.0061(8) 0.0025(9)
C5 0.0429(10) 0.0490(11) 0.0485(9) 0.0054(8) 0.0047(7) 0.0080(8)
C6 0.0427(10) 0.0490(10) 0.0335(8) -0.0008(7) 0.0057(7) 0.0020(8)
C7 0.0453(11) 0.0696(14) 0.0362(8) 0.0029(8) 0.0081(7) 0.0051(9)
N7 0.0447(8) 0.0427(8) 0.0338(6) -0.0010(6) 0.0077(6) 0.0031(6)
C8 0.0450(10) 0.0515(12) 0.0490(10) -0.0033(8) 0.0124(8) -0.0041(8)
C9 0.0409(10) 0.0508(11) 0.0464(9) -0.0069(8) 0.0011(7) -0.0002(8)
N8 0.0417(8) 0.0343(7) 0.0361(6) -0.0028(5) 0.0055(5) -0.0008(6)
C10 0.0602(12) 0.0500(11) 0.0346(8) -0.0086(7) 0.0048(7) -0.0043(9)
C11 0.0620(12) 0.0478(11) 0.0431(9) -0.0120(8) 0.0178(8) -0.0047(9)
N9 0.0495(9) 0.0363(8) 0.0385(7) -0.0003(6) 0.0120(6) -0.0023(6)
C12 0.0512(11) 0.0602(12) 0.0448(9) 0.0042(8) 0.0117(8) -0.0025(9)
C13 0.0466(11) 0.0498(11) 0.0464(9) 0.0037(8) 0.0113(8) -0.0047(8)
C14 0.0480(11) 0.0490(11) 0.0490(10) 0.0088(8) 0.0055(8) -0.0036(9)
C15 0.0471(11) 0.0508(12) 0.0566(11) -0.0010(9) 0.0091(8) 0.0033(9)
C16 0.0552(12) 0.0634(13) 0.0496(10) 0.0052(9) 0.0172(9) 0.0010(10)
C17 0.105(2) 0.0757(17) 0.0849(17) 0.0398(14) 0.0519(15) 0.0314(16)
C18 0.0916(18) 0.0625(15) 0.0866(16) 0.0281(13) 0.0504(14) 0.0286(14)
O2 0.0883(12) 0.0923(13) 0.0667(10) 0.0182(9) 0.0423(9) 0.0206(10)
C20 0.0703(16) 0.103(2) 0.0721(15) -0.0026(14) 0.0319(12) 0.0086(15)
C21 0.0646(15) 0.0758(17) 0.0722(15) 0.0026(13) -0.0003(12) 0.0053(12)
C22 0.080(2) 0.157(3) 0.102(2) 0.053(2) -0.0017(16) 0.001(2)
N10 0.139(2) 0.094(2) 0.0928(17) 0.0205(16) -0.0029(17) -0.0036(18)

loop_
_atom_type_symbol
_atom_type_description
_atom_type_scat_dispersion_real
_atom_type_scat_dispersion_imag
_atom_type_scat_source
C C 0.0033 0.0016 'International Tables Vol C Tables 4.2.6.8 and 6.1.1.4'
H H 0.0000 0.0000 'International Tables Vol C Tables 4.2.6.8 and 6.1.1.4'
N N 0.0061 0.0033 'International Tables Vol C Tables 4.2.6.8 and 6.1.1.4'
O O 0.0106 0.0060 'International Tables Vol C Tables 4.2.6.8 and 6.1.1.4'
Co Co 0.3494 0.9721 'International Tables Vol C Tables 4.2.6.8 and 6.1.1.4'

loop_
_geom_angle_atom_site_label_1
_geom_angle_atom_site_label_2
_geom_angle_atom_site_label_3
_geom_angle
_geom_angle_site_symmetry_3
N4 Co1 N8 177.60(6) .
N4 Co1 N1 92.95(6) .
N8 Co1 N1 88.33(6) .
N4 Co1 N9 101.00(6) .
N8 Co1 N9 81.00(5) .
N1 Co1 N9 91.41(6) .
N4 Co1 N7 97.45(6) .
N8 Co1 N7 80.39(5) .
N1 Co1 N7 95.66(6) .
N9 Co1 N7 159.86(6) .
N4 Co1 N3 89.19(6) 2_646
N8 Co1 N3 89.72(6) 2_646
N1 Co1 N3 174.49(6) 2_646
N9 Co1 N3 83.20(6) 2_646
N7 Co1 N3 89.09(6) 2_646
N2 N1 Co1 135.48(13) .
N3 N2 N1 177.78(18) .
N2 N3 Co1 126.17(12) 2_656
N5 N4 Co1 129.35(13) .
N6 N5 N4 176.2(2) .
C3 O1 C19 117.15(15) .
C6 C1 C2 121.99(17) .
C1 C2 C3 119.60(17) .
O1 C3 C4 116.17(15) .
O1 C3 C2 124.44(17) .
C4 C3 C2 119.39(16) .
C5 C4 C3 119.93(16) .
C4 C5 C6 121.70(17) .
C1 C6 C5 117.36(16) .
C1 C6 C7 122.40(16) .
C5 C6 C7 120.19(16) .
N7 C7 C6 117.25(15) .
C8 N7 C7 114.12(14) .
C8 N7 Co1 107.56(10) .
C7 N7 Co1 111.73(11) .
N7 C8 C9 109.29(15) .
N8 C9 C8 107.00(14) .
C9 N8 C10 117.41(14) .
C9 N8 Co1 108.39(10) .
C10 N8 Co1 108.04(11) .
N8 C10 C11 107.47(14) .
N9 C11 C10 109.39(14) .
C11 N9 C12 113.83(15) .
C11 N9 Co1 107.69(10) .
C12 N9 Co1 115.78(10) .
N9 C12 C13 115.97(15) .
C14 C13 C18 116.71(18) .
C14 C13 C12 122.29(17) .
C18 C13 C12 120.94(19) .
C13 C14 C15 122.41(18) .
C16 C15 C14 119.58(19) .
C15 C16 O2 125.8(2) .
C15 C16 C17 119.07(18) .
O2 C16 C17 115.18(19) .
C18 C17 C16 120.5(2) .
C17 C18 C13 121.7(2) .
C16 O2 C20 118.43(18) .
N10 C21 C22 179.1(3) .

loop_
_geom_bond_atom_site_label_1
_geom_bond_atom_site_label_2
_geom_bond_distance
_geom_bond_site_symmetry_2
Co1 N4 2.0251(15) .
Co1 N8 2.1170(13) .
Co1 N1 2.1711(15) .
Co1 N9 2.1719(14) .
Co1 N7 2.1967(14) .
Co1 N3 2.2550(15) 2_646
N1 N2 1.1651(19) .
N2 N3 1.1651(19) .
N3 Co1 2.2550(15) 2_656
N4 N5 1.182(2) .
N5 N6 1.145(2) .
C19 O1 1.416(2) .
O1 C3 1.371(2) .
C1 C6 1.378(3) .
C1 C2 1.380(2) .
C2 C3 1.382(2) .
C3 C4 1.381(3) .
C4 C5 1.375(2) .
C5 C6 1.385(2) .
C6 C7 1.509(2) .
C7 N7 1.482(2) .
N7 C8 1.478(2) .
C8 C9 1.520(2) .
C9 N8 1.463(2) .
N8 C10 1.471(2) .
C10 C11 1.511(3) .
C11 N9 1.474(2) .
N9 C12 1.477(2) .
C12 C13 1.513(2) .
C13 C14 1.369(3) .
C13 C18 1.383(3) .
C14 C15 1.388(3) .
C15 C16 1.366(3) .
C16 O2 1.372(2) .
C16 C17 1.374(3) .
C17 C18 1.372(3) .
O2 C20 1.408(3) .
C21 N10 1.112(3) .
C21 C22 1.433(4) .
